data_4073663
loop_
_publ_author_name
'Cowley, Andrew R.'
'Hector, Andrew L.'
'Hill, Anthony F.'
'White, Andrew J. P.'
'Williams, David J.'
'Wilton-Ely, James D. E. T.'

_publ_section_title
;
 Synthesis and Reactions of Five-Coordinate Mono- and Binuclear
 Thiocarbonyl&#x2212;Alkenyl and Thioacyl Complexes of Ruthenium(II)
;
_journal_issue 25
_journal_name_full Organometallics
_journal_page_first 6114
_journal_paper_doi 10.1021/om700518m
_journal_volume 26
_journal_year 2007
_chemical_compound_source 'synthesis as described'
_chemical_formula_moiety 'C53 H41 Cl P2 Ru S, C H2 Cl2'
_chemical_formula_sum 'C54 H43 Cl3 P2 Ru S'
_chemical_formula_weight 993.38
_chemical_name_systematic
; 
? 
;
_space_group_IT_number 2
_symmetry_cell_setting triclinic
_symmetry_space_group_name_Hall '-P 1'
_symmetry_space_group_name_H-M 'P -1'
_atom_sites_solution_hydrogens geom
_atom_sites_solution_primary direct
_cell_angle_alpha 75.0004(7)
_cell_angle_beta 78.8495(7)
_cell_angle_gamma 63.7609(10)
_cell_formula_units_Z 2
_cell_length_a 12.1475(2)
_cell_length_b 12.2581(2)
_cell_length_c 18.0528(3)
_cell_measurement_reflns_used 38750
_cell_measurement_temperature 150
_cell_measurement_theta_max 28
_cell_measurement_theta_min 5
_cell_volume 2319.31(7)
_computing_cell_refinement
; 
KappaCCD software 'DENZO' (Otwinowski & Minor, 1996) 
;
_computing_data_collection
; 
KappaCCD software 'Collect' (Nonius, 2000) 
;
_computing_data_reduction
; 
KappaCCD software 'DENZO' (Otwinowski & Minor, 1996) 
;
_computing_publication_material
; 
CRYSTALS (Watkin et al, 2001) 
;
_computing_structure_refinement
; 
CRYSTALS (Watkin et al, 2001) 
;
_computing_structure_solution 'SIR92 (Giacovazzo et al, 1992)'
_diffrn_ambient_temperature 150
_diffrn_measured_fraction_theta_full 0.999
_diffrn_measured_fraction_theta_max 0.999
_diffrn_measurement_device_type
; 
Nonius KappaCCD 
;
_diffrn_measurement_method \w
_diffrn_radiation_monochromator graphite
_diffrn_reflns_av_R_equivalents 0.057
_diffrn_reflns_limit_h_max 15
_diffrn_reflns_limit_h_min -15
_diffrn_reflns_limit_k_max 15
_diffrn_reflns_limit_k_min -15
_diffrn_reflns_limit_l_max 23
_diffrn_reflns_limit_l_min -19
_diffrn_reflns_number 38750
_diffrn_reflns_theta_full 27.442
_diffrn_reflns_theta_max 27.442
_diffrn_reflns_theta_min 5.135
_diffrn_standards_number 0
_exptl_absorpt_coefficient_mu 0.662
_exptl_absorpt_correction_T_max 0.94
_exptl_absorpt_correction_T_min 0.89
_exptl_absorpt_correction_type multi-scan
_exptl_absorpt_process_details 'DENZO/SCALEPACK (Otwinowski & Minor, 1997)'
_exptl_crystal_colour orange
_exptl_crystal_density_diffrn 1.422
_exptl_crystal_description block
_exptl_crystal_F_000 1016
_exptl_crystal_size_max 0.18
_exptl_crystal_size_mid 0.14
_exptl_crystal_size_min 0.10
_exptl_crystal_thermal_history
; 
The material was crystallised at ambient temperature. A suitable crystal 
was cooled rapidly to 150K for single-crystal X-ray diffraction analysis. 
;
_refine_diff_density_max 1.81
_refine_diff_density_min -1.35
_refine_ls_extinction_method None
_refine_ls_goodness_of_fit_ref 1.0960
_refine_ls_hydrogen_treatment noref
_refine_ls_matrix_type full
_refine_ls_number_parameters 550
_refine_ls_number_reflns 6508
_refine_ls_number_restraints 0
_refine_ls_R_factor_all 0.0810
_refine_ls_R_factor_gt 0.0444
_refine_ls_shift/su_max 0.001209
_refine_ls_structure_factor_coef F
_refine_ls_weighting_details
;
 Method, part 1, Chebychev polynomial, (Watkin, 1994, Prince, 1982) 
 [weight] = 1.0/[A~0~*T~0~(x)+A~1~*T~1~(x) ... +A~n-1~]*T~n-1~(x)] 
 where A~i~ are the Chebychev coefficients listed below and x= Fcalc/Fmax 
 Method = Robust Weighting (Prince, 1982) 
 W = [weight] * [1-(deltaF/6*sigmaF)^2^]^2^ 
 A~i~ are: 
 0.543 0.305 0.269 
;
_refine_ls_weighting_scheme calc
_refine_ls_wR_factor_all 0.0845
_refine_ls_wR_factor_gt 0.0508
_refine_ls_wR_factor_ref 0.0508
_reflns_limit_h_max 15
_reflns_limit_h_min -15
_reflns_limit_k_max 15
_reflns_limit_k_min -15
_reflns_limit_l_max 23
_reflns_limit_l_min 0
_reflns_number_gt 6508
_reflns_number_total 10505
_reflns_threshold_expression I>3.00u(I)
_oxford_refine_ls_scale 0.1792(3)
_cod_data_source_file om700518m-file002.cif
_cod_data_source_block Compound_4
_cod_depositor_comments
;
The following automatic conversions were performed:

'_symmetry_cell_setting' value 'Triclinic' changed to 'triclinic'
according to /home/saulius/struct/CIF-dictionaries/cif_core.dic
dictionary named 'cif_core.dic' version 2.4.1 from 2010-06-29.

Automatic conversion script
Id: cif_fix_values 1715 2011-07-08 13:25:40Z adriana 
;
_cod_original_sg_symbol_H-M 'P -1 '
_cod_database_code 4073663

loop_
_symmetry_equiv_pos_as_xyz
x,y,z
-x,-y,-z

loop_
_atom_site_label
_atom_site_type_symbol
_atom_site_fract_x
_atom_site_fract_y
_atom_site_fract_z
_atom_site_U_iso_or_equiv
_atom_site_occupancy
_atom_site_adp_type
Ru1 Ru 0.38265(3) -0.06227(3) 0.235706(17) 0.0178 1.0000 Uani
Cl1 Cl 0.35470(9) 0.09961(9) 0.12064(6) 0.0294 1.0000 Uani
C1 C 0.3227(3) -0.0969(4) 0.3485(2) 0.0220 1.0000 Uani
C2 C 0.2372(3) 0.0259(4) 0.3532(2) 0.0220 1.0000 Uani
C3 C 0.1696(4) 0.1353(4) 0.3455(2) 0.0253 1.0000 Uani
C4 C 0.0829(4) 0.2632(4) 0.3408(2) 0.0264 1.0000 Uani
C5 C 0.0075(4) 0.3022(4) 0.4058(3) 0.0339 1.0000 Uani
C6 C -0.0809(5) 0.4226(5) 0.4003(3) 0.0493 1.0000 Uani
C7 C -0.0947(5) 0.5050(5) 0.3303(4) 0.0532 1.0000 Uani
C8 C -0.0190(5) 0.4680(5) 0.2662(3) 0.0484 1.0000 Uani
C9 C 0.0708(4) 0.3471(4) 0.2709(3) 0.0351 1.0000 Uani
C10 C 0.3476(4) -0.1986(4) 0.4055(2) 0.0250 1.0000 Uani
C11 C 0.2945(4) -0.2060(4) 0.4864(2) 0.0302 1.0000 Uani
C12 C 0.3615(5) -0.3066(5) 0.5411(3) 0.0457 1.0000 Uani
C13 C 0.3194(6) -0.3139(7) 0.6190(3) 0.0608 1.0000 Uani
C14 C 0.2099(6) -0.2249(6) 0.6429(3) 0.0543 1.0000 Uani
C15 C 0.1412(5) -0.1273(5) 0.5895(3) 0.0428 1.0000 Uani
C16 C 0.1827(4) -0.1176(4) 0.5122(3) 0.0346 1.0000 Uani
C17 C 0.4871(3) -0.2172(4) 0.2374(2) 0.0225 1.0000 Uani
S1 S 0.58251(10) -0.35648(10) 0.23795(7) 0.0360 1.0000 Uani
P1 P 0.54813(8) -0.02225(9) 0.25960(5) 0.0192 1.0000 Uani
C18 C 0.5995(3) -0.0814(4) 0.3564(2) 0.0243 1.0000 Uani
C19 C 0.6247(4) -0.2058(4) 0.3900(2) 0.0282 1.0000 Uani
C20 C 0.6650(4) -0.2551(4) 0.4629(3) 0.0354 1.0000 Uani
C21 C 0.6794(4) -0.1812(5) 0.5041(2) 0.0382 1.0000 Uani
C22 C 0.6536(4) -0.0590(5) 0.4718(2) 0.0345 1.0000 Uani
C23 C 0.6147(4) -0.0085(4) 0.3978(2) 0.0289 1.0000 Uani
C24 C 0.5242(3) 0.1396(4) 0.2400(2) 0.0222 1.0000 Uani
C25 C 0.4064(4) 0.2291(4) 0.2556(3) 0.0365 1.0000 Uani
C26 C 0.3851(4) 0.3537(4) 0.2436(3) 0.0441 1.0000 Uani
C27 C 0.4810(4) 0.3892(4) 0.2169(3) 0.0331 1.0000 Uani
C28 C 0.5977(4) 0.3012(4) 0.2017(2) 0.0307 1.0000 Uani
C29 C 0.6193(4) 0.1770(4) 0.2125(2) 0.0267 1.0000 Uani
C30 C 0.6868(3) -0.0942(3) 0.1973(2) 0.0207 1.0000 Uani
C31 C 0.6783(4) -0.0799(4) 0.1187(2) 0.0282 1.0000 Uani
C32 C 0.7821(4) -0.1308(4) 0.0702(2) 0.0333 1.0000 Uani
C33 C 0.8954(4) -0.1987(4) 0.0989(3) 0.0313 1.0000 Uani
C34 C 0.9054(4) -0.2150(4) 0.1769(3) 0.0325 1.0000 Uani
C35 C 0.8018(4) -0.1614(4) 0.2253(2) 0.0276 1.0000 Uani
P2 P 0.23300(9) -0.11003(9) 0.19854(5) 0.0188 1.0000 Uani
C36 C 0.1660(4) -0.1986(4) 0.2753(2) 0.0243 1.0000 Uani
C37 C 0.2374(4) -0.3208(4) 0.3069(2) 0.0319 1.0000 Uani
C38 C 0.1881(6) -0.3896(5) 0.3655(3) 0.0471 1.0000 Uani
C39 C 0.0648(5) -0.3326(5) 0.3946(3) 0.0450 1.0000 Uani
C40 C -0.0044(5) -0.2100(5) 0.3664(3) 0.0415 1.0000 Uani
C41 C 0.0439(4) -0.1418(4) 0.3066(2) 0.0322 1.0000 Uani
C42 C 0.0992(3) 0.0198(4) 0.1561(2) 0.0229 1.0000 Uani
C43 C 0.0603(4) 0.1370(4) 0.1730(3) 0.0307 1.0000 Uani
C44 C -0.0417(4) 0.2362(4) 0.1410(3) 0.0335 1.0000 Uani
C45 C -0.1076(4) 0.2198(4) 0.0938(2) 0.0313 1.0000 Uani
C46 C -0.0710(4) 0.1028(4) 0.0788(2) 0.0319 1.0000 Uani
C47 C 0.0318(4) 0.0036(4) 0.1092(2) 0.0290 1.0000 Uani
C48 C 0.2984(3) -0.2039(4) 0.1241(2) 0.0225 1.0000 Uani
C49 C 0.3787(4) -0.1736(4) 0.0640(2) 0.0293 1.0000 Uani
C50 C 0.4271(4) -0.2377(4) 0.0046(2) 0.0352 1.0000 Uani
C51 C 0.3989(4) -0.3350(4) 0.0046(2) 0.0318 1.0000 Uani
C52 C 0.3218(4) -0.3684(4) 0.0634(3) 0.0332 1.0000 Uani
C53 C 0.2699(4) -0.3021(4) 0.1226(2) 0.0272 1.0000 Uani
C54 C 0.1789(9) 0.3926(8) 0.0194(6) 0.1020 1.0000 Uani
Cl2 Cl 0.0997(2) 0.4941(3) 0.06999(14) 0.1009 1.0000 Uani
Cl3 Cl 0.2582(3) 0.4320(3) -0.06465(16) 0.1338 1.0000 Uani
H51 H 0.0173 0.2430 0.4565 0.0389 1.0000 Uiso
H61 H -0.1351 0.4505 0.4471 0.0557 1.0000 Uiso
H71 H -0.1600 0.5916 0.3265 0.0582 1.0000 Uiso
H81 H -0.0285 0.5281 0.2159 0.0539 1.0000 Uiso
H91 H 0.1265 0.3205 0.2243 0.0409 1.0000 Uiso
H101 H 0.4095 -0.2786 0.3910 0.0299 1.0000 Uiso
H121 H 0.4399 -0.3736 0.5244 0.0505 1.0000 Uiso
H131 H 0.3695 -0.3847 0.6578 0.0695 1.0000 Uiso
H141 H 0.1803 -0.2311 0.6989 0.0689 1.0000 Uiso
H151 H 0.0608 -0.0630 0.6066 0.0574 1.0000 Uiso
H161 H 0.1318 -0.0459 0.4741 0.0444 1.0000 Uiso
H191 H 0.6136 -0.2591 0.3611 0.0341 1.0000 Uiso
H201 H 0.6838 -0.3442 0.4863 0.0393 1.0000 Uiso
H211 H 0.7084 -0.2170 0.5568 0.0465 1.0000 Uiso
H221 H 0.6627 -0.0057 0.5016 0.0460 1.0000 Uiso
H231 H 0.5979 0.0801 0.3745 0.0374 1.0000 Uiso
H251 H 0.3367 0.2038 0.2754 0.0444 1.0000 Uiso
H261 H 0.3002 0.4174 0.2544 0.0536 1.0000 Uiso
H271 H 0.4659 0.4784 0.2085 0.0408 1.0000 Uiso
H281 H 0.6674 0.3267 0.1828 0.0397 1.0000 Uiso
H291 H 0.7041 0.1143 0.2004 0.0321 1.0000 Uiso
H311 H 0.5961 -0.0324 0.0976 0.0335 1.0000 Uiso
H321 H 0.7749 -0.1182 0.0140 0.0404 1.0000 Uiso
H331 H 0.9704 -0.2362 0.0638 0.0375 1.0000 Uiso
H341 H 0.9874 -0.2655 0.1980 0.0372 1.0000 Uiso
H351 H 0.8101 -0.1712 0.2810 0.0323 1.0000 Uiso
H371 H 0.3261 -0.3600 0.2872 0.0379 1.0000 Uiso
H381 H 0.2397 -0.4786 0.3866 0.0582 1.0000 Uiso
H391 H 0.0274 -0.3815 0.4359 0.0603 1.0000 Uiso
H401 H -0.0909 -0.1689 0.3893 0.0527 1.0000 Uiso
H411 H -0.0081 -0.0528 0.2859 0.0389 1.0000 Uiso
H431 H 0.1061 0.1495 0.2083 0.0370 1.0000 Uiso
H441 H -0.0676 0.3203 0.1523 0.0383 1.0000 Uiso
H451 H -0.1808 0.2914 0.0707 0.0339 1.0000 Uiso
H461 H -0.1195 0.0899 0.0455 0.0386 1.0000 Uiso
H471 H 0.0576 -0.0800 0.0973 0.0365 1.0000 Uiso
H491 H 0.4012 -0.1044 0.0644 0.0371 1.0000 Uiso
H501 H 0.4826 -0.2137 -0.0385 0.0415 1.0000 Uiso
H511 H 0.4346 -0.3817 -0.0385 0.0357 1.0000 Uiso
H521 H 0.3031 -0.4402 0.0635 0.0410 1.0000 Uiso
H531 H 0.2120 -0.3247 0.1644 0.0340 1.0000 Uiso
H541 H 0.2408 0.3220 0.0525 0.1114 1.0000 Uiso
H542 H 0.1214 0.3639 0.0058 0.1114 1.0000 Uiso

loop_
_atom_site_aniso_label
_atom_site_aniso_U_11
_atom_site_aniso_U_22
_atom_site_aniso_U_33
_atom_site_aniso_U_23
_atom_site_aniso_U_13
_atom_site_aniso_U_12
Ru1 0.01772(15) 0.01727(15) 0.01844(15) -0.00312(11) -0.00328(10) -0.00671(11)
Cl1 0.0319(5) 0.0290(5) 0.0279(5) 0.0049(4) -0.0097(4) -0.0160(4)
C1 0.0193(18) 0.024(2) 0.0224(18) -0.0066(15) -0.0043(14) -0.0069(15)
C2 0.0230(19) 0.026(2) 0.0199(18) -0.0065(15) -0.0015(14) -0.0121(16)
C3 0.0245(19) 0.028(2) 0.0236(19) -0.0070(16) -0.0013(15) -0.0107(17)
C4 0.026(2) 0.022(2) 0.029(2) -0.0044(16) -0.0060(16) -0.0073(16)
C5 0.036(2) 0.029(2) 0.033(2) -0.0085(18) -0.0006(18) -0.0091(19)
C6 0.044(3) 0.044(3) 0.051(3) -0.022(3) -0.001(2) -0.005(2)
C7 0.047(3) 0.032(3) 0.066(4) -0.018(3) -0.016(3) 0.005(2)
C8 0.056(3) 0.027(2) 0.052(3) -0.005(2) -0.016(2) -0.005(2)
C9 0.038(2) 0.029(2) 0.036(2) -0.0055(19) -0.0040(19) -0.0112(19)
C10 0.028(2) 0.025(2) 0.0213(19) -0.0049(15) -0.0016(15) -0.0112(17)
C11 0.037(2) 0.034(2) 0.0223(19) -0.0009(17) -0.0045(16) -0.0193(19)
C12 0.046(3) 0.051(3) 0.029(2) 0.006(2) -0.008(2) -0.016(2)
C13 0.067(4) 0.079(4) 0.028(3) 0.015(3) -0.011(2) -0.034(4)
C14 0.062(4) 0.084(4) 0.026(2) -0.002(3) 0.000(2) -0.045(3)
C15 0.051(3) 0.062(3) 0.030(2) -0.015(2) 0.009(2) -0.039(3)
C16 0.037(2) 0.043(3) 0.031(2) -0.0054(19) 0.0023(18) -0.026(2)
C17 0.0223(18) 0.027(2) 0.0226(18) -0.0058(15) -0.0033(14) -0.0128(16)
S1 0.0323(6) 0.0225(5) 0.0496(7) -0.0147(5) -0.0064(5) -0.0029(4)
P1 0.0175(4) 0.0202(5) 0.0210(5) -0.0050(4) -0.0032(3) -0.0076(4)
C18 0.0176(17) 0.030(2) 0.0265(19) -0.0072(16) -0.0013(14) -0.0100(16)
C19 0.029(2) 0.028(2) 0.028(2) -0.0062(17) -0.0072(16) -0.0100(17)
C20 0.035(2) 0.034(2) 0.028(2) 0.0004(18) -0.0093(18) -0.0084(19)
C21 0.033(2) 0.059(3) 0.024(2) -0.010(2) -0.0069(17) -0.018(2)
C22 0.038(2) 0.052(3) 0.025(2) -0.013(2) -0.0028(17) -0.026(2)
C23 0.030(2) 0.037(2) 0.026(2) -0.0086(17) -0.0026(16) -0.0185(19)
C24 0.0235(18) 0.025(2) 0.0216(18) -0.0083(15) -0.0032(14) -0.0102(16)
C25 0.027(2) 0.024(2) 0.060(3) -0.015(2) 0.004(2) -0.0117(18)
C26 0.030(2) 0.026(2) 0.078(4) -0.020(2) -0.002(2) -0.0092(19)
C27 0.037(2) 0.023(2) 0.042(2) -0.0080(18) -0.0080(19) -0.0124(18)
C28 0.037(2) 0.030(2) 0.032(2) -0.0053(17) -0.0005(17) -0.0216(19)
C29 0.0242(19) 0.026(2) 0.030(2) -0.0061(17) -0.0001(16) -0.0110(17)
C30 0.0230(18) 0.0177(18) 0.0237(18) -0.0066(14) -0.0008(14) -0.0095(15)
C31 0.026(2) 0.033(2) 0.025(2) -0.0075(17) -0.0034(15) -0.0099(17)
C32 0.037(2) 0.038(2) 0.026(2) -0.0112(18) 0.0046(17) -0.017(2)
C33 0.028(2) 0.028(2) 0.038(2) -0.0120(18) 0.0074(17) -0.0127(18)
C34 0.022(2) 0.029(2) 0.041(2) -0.0072(19) -0.0018(17) -0.0068(17)
C35 0.0236(19) 0.029(2) 0.028(2) -0.0075(17) -0.0026(15) -0.0082(17)
P2 0.0185(4) 0.0211(5) 0.0188(4) -0.0043(4) -0.0029(3) -0.0092(4)
C36 0.0265(19) 0.032(2) 0.0193(18) -0.0079(16) -0.0010(14) -0.0149(17)
C37 0.035(2) 0.032(2) 0.028(2) -0.0034(17) -0.0004(17) -0.0151(19)
C38 0.073(4) 0.040(3) 0.033(2) 0.002(2) -0.004(2) -0.032(3)
C39 0.062(3) 0.065(4) 0.024(2) -0.002(2) 0.004(2) -0.047(3)
C40 0.039(3) 0.068(4) 0.024(2) -0.010(2) 0.0045(18) -0.031(3)
C41 0.030(2) 0.045(3) 0.022(2) -0.0083(18) 0.0001(16) -0.016(2)
C42 0.0210(18) 0.030(2) 0.0193(17) -0.0033(15) -0.0018(14) -0.0133(16)
C43 0.025(2) 0.032(2) 0.035(2) -0.0109(18) -0.0083(17) -0.0076(17)
C44 0.024(2) 0.031(2) 0.041(2) -0.0086(19) -0.0068(17) -0.0045(18)
C45 0.0202(19) 0.039(2) 0.025(2) -0.0014(18) -0.0029(15) -0.0063(18)
C46 0.029(2) 0.040(3) 0.027(2) -0.0034(18) -0.0104(16) -0.0139(19)
C47 0.029(2) 0.033(2) 0.030(2) -0.0103(18) -0.0016(16) -0.0146(18)
C48 0.0230(18) 0.025(2) 0.0214(18) -0.0071(15) -0.0015(14) -0.0100(16)
C49 0.034(2) 0.034(2) 0.0238(19) -0.0075(17) 0.0021(16) -0.0194(19)
C50 0.039(2) 0.039(3) 0.026(2) -0.0071(18) 0.0034(17) -0.017(2)
C51 0.034(2) 0.031(2) 0.023(2) -0.0126(17) -0.0036(16) -0.0037(18)
C52 0.040(2) 0.027(2) 0.035(2) -0.0107(18) -0.0075(18) -0.0124(19)
C53 0.028(2) 0.026(2) 0.031(2) -0.0110(17) -0.0027(16) -0.0112(17)
C54 0.107(7) 0.075(6) 0.096(6) 0.020(5) -0.026(5) -0.027(5)
Cl2 0.1159(18) 0.1156(19) 0.0878(15) -0.0283(13) 0.0128(13) -0.0670(16)
Cl3 0.120(2) 0.113(2) 0.0976(18) -0.0334(15) 0.0132(15) 0.0129(16)

loop_
_atom_type_symbol
_atom_type_scat_dispersion_real
_atom_type_scat_dispersion_imag
_atom_type_scat_Cromer_Mann_a1
_atom_type_scat_Cromer_Mann_b1
_atom_type_scat_Cromer_Mann_a2
_atom_type_scat_Cromer_Mann_b2
_atom_type_scat_Cromer_Mann_a3
_atom_type_scat_Cromer_Mann_b3
_atom_type_scat_Cromer_Mann_a4
_atom_type_scat_Cromer_Mann_b4
_atom_type_scat_Cromer_Mann_c
_atom_type_scat_source
C 0.0033 0.0016 2.3100 20.8439 1.0200 10.2075 1.5886 0.5687 0.8650 51.6512 0.2156 'International Tables Vol C 4.2.6.8 and 6.1.1.4'
H 0.0000 0.0000 0.4930 10.5109 0.3229 26.1257 0.1402 3.1424 0.0408 57.7998 0.0030 'International Tables Vol C 4.2.6.8 and 6.1.1.4'
Cl 0.1484 0.1585 11.4604 0.0104 7.1964 1.1662 6.2556 18.5194 1.6455 47.7784 -9.5574 'International Tables Vol C 4.2.6.8 and 6.1.1.4'
P 0.1023 0.0942 6.4345 1.9067 4.1791 27.1570 1.7800 0.5260 1.4908 68.1645 1.1149 'International Tables Vol C 4.2.6.8 and 6.1.1.4'
Ru -1.2594 0.8363 19.2674 0.8085 12.9182 8.4347 4.8634 24.7997 1.5676 94.2928 5.3787 'International Tables Vol C 4.2.6.8 and 6.1.1.4'
S 0.1246 0.1234 6.9053 1.4679 5.2034 22.2151 1.4379 0.2536 1.5863 56.1720 0.8669 'International Tables Vol C 4.2.6.8 and 6.1.1.4'

loop_
_geom_angle_atom_site_label_1
_geom_angle_atom_site_label_2
_geom_angle_atom_site_label_3
_geom_angle
_geom_angle_publ_flag
Cl1 Ru1 C1 143.60(11) yes
Cl1 Ru1 C17 123.32(13) yes
C1 Ru1 C17 93.06(16) yes
Cl1 Ru1 P1 87.97(3) yes
C1 Ru1 P1 94.55(11) yes
C17 Ru1 P1 88.26(12) yes
Cl1 Ru1 P2 89.15(3) yes
C1 Ru1 P2 91.42(11) yes
C17 Ru1 P2 88.17(12) yes
P1 Ru1 P2 173.20(4) yes
Ru1 C1 C2 97.3(2) yes
Ru1 C1 C10 135.4(3) yes
C2 C1 C10 127.2(4) yes
C1 C2 C3 170.0(4) yes
C2 C3 C4 175.7(4) yes
C3 C4 C5 119.9(4) yes
C3 C4 C9 120.4(4) yes
C5 C4 C9 119.6(4) yes
C4 C5 C6 119.9(4) yes
C4 C5 H51 120.042 no
C6 C5 H51 120.042 no
C5 C6 C7 120.3(5) yes
C5 C6 H61 119.833 no
C7 C6 H61 119.833 no
C6 C7 C8 120.1(5) yes
C6 C7 H71 119.950 no
C8 C7 H71 119.950 no
C7 C8 C9 120.2(5) yes
C7 C8 H81 119.886 no
C9 C8 H81 119.886 no
C4 C9 C8 119.8(4) yes
C4 C9 H91 120.118 no
C8 C9 H91 120.118 no
C1 C10 C11 127.9(4) yes
C1 C10 H101 116.035 no
C11 C10 H101 116.035 no
C10 C11 C12 118.0(4) yes
C10 C11 C16 124.3(4) yes
C12 C11 C16 117.7(4) yes
C11 C12 C13 120.3(5) yes
C11 C12 H121 119.857 no
C13 C12 H121 119.857 no
C12 C13 C14 120.8(5) yes
C12 C13 H131 119.621 no
C14 C13 H131 119.621 no
C13 C14 C15 119.6(5) yes
C13 C14 H141 120.190 no
C15 C14 H141 120.190 no
C14 C15 C16 120.3(5) yes
C14 C15 H151 119.833 no
C16 C15 H151 119.832 no
C11 C16 C15 121.2(5) yes
C11 C16 H161 119.387 no
C15 C16 H161 119.387 no
Ru1 C17 S1 179.2(3) yes
Ru1 P1 C18 117.31(13) yes
Ru1 P1 C24 116.47(13) yes
C18 P1 C24 103.51(18) yes
Ru1 P1 C30 110.11(12) yes
C18 P1 C30 104.07(17) yes
C24 P1 C30 103.87(17) yes
P1 C18 C19 118.2(3) yes
P1 C18 C23 122.8(3) yes
C19 C18 C23 118.9(4) yes
C18 C19 C20 120.3(4) yes
C18 C19 H191 119.833 no
C20 C19 H191 119.833 no
C19 C20 C21 120.3(4) yes
C19 C20 H201 119.861 no
C21 C20 H201 119.861 no
C20 C21 C22 119.7(4) yes
C20 C21 H211 120.170 no
C22 C21 H211 120.170 no
C21 C22 C23 120.7(4) yes
C21 C22 H221 119.661 no
C23 C22 H221 119.661 no
C22 C23 C18 120.1(4) yes
C22 C23 H231 119.955 no
C18 C23 H231 119.955 no
P1 C24 C25 118.8(3) yes
P1 C24 C29 122.5(3) yes
C25 C24 C29 118.7(4) yes
C24 C25 C26 120.5(4) yes
C24 C25 H251 119.758 no
C26 C25 H251 119.759 no
C25 C26 C27 120.1(4) yes
C25 C26 H261 119.958 no
C27 C26 H261 119.958 no
C26 C27 C28 119.7(4) yes
C26 C27 H271 120.150 no
C28 C27 H271 120.150 no
C27 C28 C29 120.6(4) yes
C27 C28 H281 119.716 no
C29 C28 H281 119.716 no
C28 C29 C24 120.5(4) yes
C28 C29 H291 119.770 no
C24 C29 H291 119.770 no
P1 C30 C31 119.7(3) yes
P1 C30 C35 121.8(3) yes
C31 C30 C35 118.5(4) yes
C30 C31 C32 120.8(4) yes
C30 C31 H311 119.608 no
C32 C31 H311 119.608 no
C31 C32 C33 120.1(4) yes
C31 C32 H321 119.931 no
C33 C32 H321 119.931 no
C32 C33 C34 119.9(4) yes
C32 C33 H331 120.074 no
C34 C33 H331 120.074 no
C33 C34 C35 120.1(4) yes
C33 C34 H341 119.946 no
C35 C34 H341 119.946 no
C30 C35 C34 120.6(4) yes
C30 C35 H351 119.704 no
C34 C35 H351 119.704 no
Ru1 P2 C36 115.32(13) yes
Ru1 P2 C42 117.29(13) yes
C36 P2 C42 103.72(18) yes
Ru1 P2 C48 111.81(12) yes
C36 P2 C48 104.58(18) yes
C42 P2 C48 102.58(17) yes
P2 C36 C37 120.4(3) yes
P2 C36 C41 120.5(3) yes
C37 C36 C41 119.0(4) yes
C36 C37 C38 121.2(4) yes
C36 C37 H371 119.399 no
C38 C37 H371 119.399 no
C37 C38 C39 119.0(5) yes
C37 C38 H381 120.482 no
C39 C38 H381 120.482 no
C38 C39 C40 120.0(4) yes
C38 C39 H391 119.980 no
C40 C39 H391 119.980 no
C39 C40 C41 120.9(4) yes
C39 C40 H401 119.527 no
C41 C40 H401 119.527 no
C36 C41 C40 119.7(4) yes
C36 C41 H411 120.165 no
C40 C41 H411 120.165 no
P2 C42 C43 119.9(3) yes
P2 C42 C47 121.2(3) yes
C43 C42 C47 118.9(4) yes
C42 C43 C44 120.2(4) yes
C42 C43 H431 119.890 no
C44 C43 H431 119.890 no
C43 C44 C45 120.5(4) yes
C43 C44 H441 119.736 no
C45 C44 H441 119.736 no
C44 C45 C46 119.2(4) yes
C44 C45 H451 120.388 no
C46 C45 H451 120.388 no
C45 C46 C47 120.8(4) yes
C45 C46 H461 119.596 no
C47 C46 H461 119.596 no
C42 C47 C46 120.3(4) yes
C42 C47 H471 119.858 no
C46 C47 H471 119.858 no
P2 C48 C49 118.2(3) yes
P2 C48 C53 123.5(3) yes
C49 C48 C53 118.3(4) yes
C48 C49 C50 120.9(4) yes
C48 C49 H491 119.553 no
C50 C49 H491 119.553 no
C49 C50 C51 119.9(4) yes
C49 C50 H501 120.027 no
C51 C50 H501 120.027 no
C50 C51 C52 120.5(4) yes
C50 C51 H511 119.725 no
C52 C51 H511 119.725 no
C51 C52 C53 119.9(4) yes
C51 C52 H521 120.063 no
C53 C52 H521 120.063 no
C48 C53 C52 120.4(4) yes
C48 C53 H531 119.810 no
C52 C53 H531 119.810 no
Cl2 C54 Cl3 118.9(6) yes
Cl2 C54 H541 107.058 no
Cl3 C54 H541 107.058 no
Cl2 C54 H542 107.058 no
Cl3 C54 H542 107.058 no
H541 C54 H542 109.467 no

loop_
_geom_bond_atom_site_label_1
_geom_bond_atom_site_label_2
_geom_bond_distance
_geom_bond_publ_flag
Ru1 Cl1 2.4313(10) yes
Ru1 C1 2.027(4) yes
Ru1 C17 1.753(4) yes
Ru1 P1 2.4051(10) yes
Ru1 P2 2.3904(10) yes
C1 C2 1.415(5) yes
C1 C10 1.352(6) yes
C2 C3 1.211(6) yes
C3 C4 1.442(6) yes
C4 C5 1.390(6) yes
C4 C9 1.392(6) yes
C5 C6 1.381(7) yes
C5 H51 1.000 no
C6 C7 1.384(8) yes
C6 H61 1.000 no
C7 C8 1.372(8) yes
C7 H71 1.000 no
C8 C9 1.391(7) yes
C8 H81 1.000 no
C9 H91 1.000 no
C10 C11 1.475(6) yes
C10 H101 1.000 no
C11 C12 1.397(6) yes
C11 C16 1.397(6) yes
C12 C13 1.394(7) yes
C12 H121 1.000 no
C13 C14 1.372(9) yes
C13 H131 1.000 no
C14 C15 1.374(8) yes
C14 H141 1.000 no
C15 C16 1.382(6) yes
C15 H151 1.000 no
C16 H161 1.000 no
C17 S1 1.582(4) yes
P1 C18 1.826(4) yes
P1 C24 1.820(4) yes
P1 C30 1.829(4) yes
C18 C19 1.402(6) yes
C18 C23 1.391(6) yes
C19 C20 1.384(6) yes
C19 H191 1.000 no
C20 C21 1.393(7) yes
C20 H201 1.000 no
C21 C22 1.373(7) yes
C21 H211 1.000 no
C22 C23 1.396(6) yes
C22 H221 1.000 no
C23 H231 1.000 no
C24 C25 1.395(6) yes
C24 C29 1.385(5) yes
C25 C26 1.396(6) yes
C25 H251 1.000 no
C26 C27 1.378(7) yes
C26 H261 1.000 no
C27 C28 1.378(6) yes
C27 H271 1.000 no
C28 C29 1.392(6) yes
C28 H281 1.000 no
C29 H291 1.000 no
C30 C31 1.402(5) yes
C30 C35 1.388(5) yes
C31 C32 1.381(6) yes
C31 H311 1.000 no
C32 C33 1.377(6) yes
C32 H321 1.000 no
C33 C34 1.391(6) yes
C33 H331 1.000 no
C34 C35 1.386(6) yes
C34 H341 1.000 no
C35 H351 1.000 no
P2 C36 1.824(4) yes
P2 C42 1.823(4) yes
P2 C48 1.828(4) yes
C36 C37 1.386(6) yes
C36 C41 1.403(6) yes
C37 C38 1.389(6) yes
C37 H371 1.000 no
C38 C39 1.402(8) yes
C38 H381 1.000 no
C39 C40 1.370(8) yes
C39 H391 1.000 no
C40 C41 1.390(6) yes
C40 H401 1.000 no
C41 H411 1.000 no
C42 C43 1.397(6) yes
C42 C47 1.388(5) yes
C43 C44 1.389(6) yes
C43 H431 1.000 no
C44 C45 1.380(6) yes
C44 H441 1.000 no
C45 C46 1.385(7) yes
C45 H451 1.000 no
C46 C47 1.384(6) yes
C46 H461 1.000 no
C47 H471 1.000 no
C48 C49 1.402(5) yes
C48 C53 1.399(5) yes
C49 C50 1.378(6) yes
C49 H491 1.000 no
C50 C51 1.379(7) yes
C50 H501 1.000 no
C51 C52 1.379(6) yes
C51 H511 1.000 no
C52 C53 1.392(6) yes
C52 H521 1.000 no
C53 H531 1.000 no
C54 Cl2 1.580(11) yes
C54 Cl3 1.712(10) yes
C54 H541 1.000 no
C54 H542 1.000 no
